data_7134834
loop_
_publ_author_name
'Nakano, Takeo'
'Yamada, Haruki'
'Inaba, Ryoto'
'Hamasaki, Atom'
'Takeda, Takashi'
'Ohta, Akira'

_publ_section_title
;
 Dimeric boron complexes bearing isoquinolyl-pyrrole ligands.
;
_journal_issue 64
_journal_name_full 'Chemical communications (Cambridge, England)'
_journal_page_first 11943
_journal_page_last 11946
_journal_paper_doi 10.1039/d5cc03519h
_journal_volume 61
_journal_year 2025
_chemical_formula_moiety 'C26 H16 B2 F4 N4'
_chemical_formula_sum 'C26 H16 B2 F4 N4'
_chemical_formula_weight 482.05
_space_group_crystal_system orthorhombic
_space_group_IT_number 61
_space_group_name_Hall '-P 2ac 2ab'
_space_group_name_H-M_alt 'P b c a'
_atom_sites_solution_hydrogens geom
_atom_sites_solution_primary dual
_audit_creation_date 2025-05-28
_audit_creation_method
;
Olex2 1.5
(compiled 2024.02.16 svn.r378c4104 for OlexSys, GUI svn.r6928)
;
_audit_update_record
;
2025-06-04 deposited with the CCDC.	2025-07-14 downloaded from the CCDC.
;
_cell_angle_alpha 90
_cell_angle_beta 90
_cell_angle_gamma 90
_cell_formula_units_Z 8
_cell_length_a 8.10880(10)
_cell_length_b 14.0314(2)
_cell_length_c 36.9660(7)
_cell_measurement_reflns_used 6399
_cell_measurement_temperature 100.00(10)
_cell_measurement_theta_max 75.7260
_cell_measurement_theta_min 4.7810
_cell_volume 4205.91(11)
_computing_cell_refinement 'CrysAlisPro 1.171.42.90a (Rigaku OD, 2023)'
_computing_data_collection 'CrysAlisPro 1.171.42.90a (Rigaku OD, 2023)'
_computing_data_reduction 'CrysAlisPro 1.171.42.90a (Rigaku OD, 2023)'
_computing_molecular_graphics 'Olex2 1.5 (Dolomanov et al., 2009)'
_computing_publication_material 'Olex2 1.5 (Dolomanov et al., 2009)'
_computing_structure_refinement 'SHELXL 2018/3 (Sheldrick, 2015)'
_computing_structure_solution 'SHELXT 2018/2 (Sheldrick, 2018)'
_diffrn_ambient_environment N~2~
_diffrn_ambient_temperature 100.00(10)
_diffrn_detector 'Hybrid Pixel Array Detector'
_diffrn_detector_area_resol_mean 10.0000
_diffrn_detector_type HyPix
_diffrn_measured_fraction_theta_full 0.998
_diffrn_measured_fraction_theta_max 0.931
_diffrn_measurement_details
;
List of Runs (angles in degrees, time in seconds):

  # Type    Start    End  Width  t~exp~   \w     \q     \k     \f   Frames
#--------------------------------------------------------------------------
  1  \w   -115.00 -35.00   0.50    3.09    --  -47.79 -49.00 -70.00  160
  2  \w    -53.00 -28.00   0.50   12.36    --  -91.75  49.00  76.00   50
  3  \w   -138.00-112.00   0.50   12.36    --  -91.75-157.00  65.00   52
  4  \w    -98.00 -63.00   0.50   12.36    --  -91.75-157.00  65.00   70
  5  \w     44.00  93.00   0.50   12.36    --  106.90 -73.00 103.00   98
  6  \w    -76.00 -40.00   0.50    3.09    --  -47.79 125.00-120.00   72
  7  \w    -23.00   6.00   0.50    3.09    --  -47.79  19.00-120.00   58
  8  \w   -166.00 -79.00   0.50   12.36    --  -91.75 -19.00 120.00  174
  9  \w   -156.00-105.00   0.50   12.36    --  -91.75 -73.00 103.00  102
 10  \w     54.00 105.00   0.50   12.36    --  106.90 -99.00 -60.00  102
 11  \w     39.00  65.00   0.50   12.36    --  106.90 -57.00 -60.00   52
 12  \w     37.00  66.00   0.50   12.36    --  106.90 -57.00 120.00   58
 13  \w     40.00  66.00   0.50   12.36    --  106.90 -57.00 -90.00   52
;
_diffrn_measurement_device 'four-circle diffractometer'
_diffrn_measurement_device_type 'XtaLAB Synergy, Dualflex, HyPix'
_diffrn_measurement_method '\w scans'
_diffrn_orient_matrix_type 'CrysAlisPro convention (1999,Acta A55,543-557)'
_diffrn_orient_matrix_UB_11 0.1503051000
_diffrn_orient_matrix_UB_12 -0.0659250000
_diffrn_orient_matrix_UB_13 -0.0049607000
_diffrn_orient_matrix_UB_21 -0.0326937000
_diffrn_orient_matrix_UB_22 -0.0034943000
_diffrn_orient_matrix_UB_23 -0.0410366000
_diffrn_orient_matrix_UB_31 0.1115212000
_diffrn_orient_matrix_UB_32 0.0877134000
_diffrn_orient_matrix_UB_33 -0.0053364000
_diffrn_radiation_monochromator mirror
_diffrn_radiation_probe x-ray
_diffrn_radiation_type 'Cu K\a'
_diffrn_radiation_wavelength 1.54184
_diffrn_reflns_av_R_equivalents 0.0349
_diffrn_reflns_av_unetI/netI 0.0317
_diffrn_reflns_Laue_measured_fraction_full 0.998
_diffrn_reflns_Laue_measured_fraction_max 0.931
_diffrn_reflns_limit_h_max 9
_diffrn_reflns_limit_h_min -9
_diffrn_reflns_limit_k_max 16
_diffrn_reflns_limit_k_min -15
_diffrn_reflns_limit_l_max 44
_diffrn_reflns_limit_l_min -41
_diffrn_reflns_number 15577
_diffrn_reflns_point_group_measured_fraction_full 0.998
_diffrn_reflns_point_group_measured_fraction_max 0.931
_diffrn_reflns_theta_full 67.684
_diffrn_reflns_theta_max 76.683
_diffrn_reflns_theta_min 4.785
_diffrn_source 'micro-focus sealed X-ray tube'
_diffrn_source_type 'PhotonJet (Cu) X-ray Source'
_exptl_absorpt_coefficient_mu 0.973
_exptl_absorpt_correction_T_max 1.00000
_exptl_absorpt_correction_T_min 0.63820
_exptl_absorpt_correction_type multi-scan
_exptl_absorpt_process_details
;
CrysAlisPro 1.171.42.90a (Rigaku Oxford Diffraction, 2023)
Empirical absorption correction using spherical harmonics,
implemented in SCALE3 ABSPACK scaling algorithm.
;
_exptl_crystal_colour colourless
_exptl_crystal_colour_primary colourless
_exptl_crystal_density_diffrn 1.523
_exptl_crystal_description plate
_exptl_crystal_F_000 1968
_exptl_crystal_size_max 0.34
_exptl_crystal_size_mid 0.25
_exptl_crystal_size_min 0.04
_refine_diff_density_max 0.219
_refine_diff_density_min -0.184
_refine_diff_density_rms 0.045
_refine_ls_extinction_method none
_refine_ls_goodness_of_fit_ref 1.075
_refine_ls_hydrogen_treatment constr
_refine_ls_matrix_type full
_refine_ls_number_parameters 325
_refine_ls_number_reflns 4125
_refine_ls_number_restraints 0
_refine_ls_restrained_S_all 1.075
_refine_ls_R_factor_all 0.0559
_refine_ls_R_factor_gt 0.0439
_refine_ls_shift/su_max 0.001
_refine_ls_shift/su_mean 0.000
_refine_ls_structure_factor_coef Fsqd
_refine_ls_weighting_details 'w=1/[\s^2^(Fo^2^)+(0.0367P)^2^+2.9103P] where P=(Fo^2^+2Fc^2^)/3'
_refine_ls_weighting_scheme calc
_refine_ls_wR_factor_gt 0.0984
_refine_ls_wR_factor_ref 0.1038
_reflns_Friedel_coverage 0.000
_reflns_number_gt 3415
_reflns_number_total 4125
_reflns_threshold_expression 'I > 2\s(I)'
_cod_data_source_file d5cc03519h2.cif
_cod_data_source_block 250527_8_hy1-70_2nd_autored
_cod_depositor_comments 'Adding full bibliography for 7134834.cif.'
_cod_database_code 7134834
_shelx_shelxl_version_number 2018/3
_chemical_oxdiff_formula 'C26 H16 N4 B2 F4'
_shelx_space_group_comment
;
The symmetry employed for this shelxl refinement is uniquely defined
by the following loop, which should always be used as a source of
symmetry information in preference to the above space-group names.
They are only intended as comments.
;
_shelx_estimated_absorpt_t_max 0.962
_shelx_estimated_absorpt_t_min 0.733
_olex2_refinement_description
;
1. Fixed Uiso
 At 1.2 times of:
  All C(H) groups
2.a Aromatic/amide H refined with riding coordinates:
 C3(H3), C4(H4), C26(H26), C21(H21), C20(H20), C30(H30), C14(H14), C32(H32),
 C31(H31), C25(H25), C16(H16), C24(H24), C10(H10), C15(H15), C8(H8), C9(H9)
;
_olex2_submission_special_instructions 'No special instructions were received'
_oxdiff_exptl_absorpt_empirical_details
;
Empirical correction (ABSPACK) includes:
- Absorption correction using spherical harmonics
- Frame scaling
;
_oxdiff_exptl_absorpt_empirical_full_max 1.391
_oxdiff_exptl_absorpt_empirical_full_min 0.567

loop_
_space_group_symop_operation_xyz
'x, y, z'
'-x+1/2, -y, z+1/2'
'-x, y+1/2, -z+1/2'
'x+1/2, -y+1/2, -z'
'-x, -y, -z'
'x-1/2, y, -z-1/2'
'x, -y-1/2, z-1/2'
'-x-1/2, y-1/2, z'

loop_
_atom_site_label
_atom_site_type_symbol
_atom_site_fract_x
_atom_site_fract_y
_atom_site_fract_z
_atom_site_U_iso_or_equiv
_atom_site_adp_type
_atom_site_occupancy
_atom_site_site_symmetry_order
_atom_site_calc_flag
_atom_site_refinement_flags_posn
_atom_site_refinement_flags_adp
_atom_site_refinement_flags_occupancy
_atom_site_disorder_assembly
_atom_site_disorder_group
F33 F 0.27345(14) 0.33224(8) 0.41808(3) 0.0310(3) Uani 1 1 d . . . . .
F35 F 0.59189(14) 0.62526(8) 0.20193(3) 0.0339(3) Uani 1 1 d . . . . .
F34 F 0.15769(13) 0.43602(8) 0.45758(3) 0.0327(3) Uani 1 1 d . . . . .
F36 F 0.85019(14) 0.68380(9) 0.20037(3) 0.0348(3) Uani 1 1 d . . . . .
N17 N 0.43330(19) 0.37307(11) 0.47200(4) 0.0257(3) Uani 1 1 d . . . . .
N19 N 0.40949(19) 0.48631(11) 0.42576(4) 0.0248(3) Uani 1 1 d . . . . .
N5 N 0.68713(18) 0.71356(10) 0.25491(4) 0.0248(3) Uani 1 1 d . . . . .
N7 N 0.6247(2) 0.79969(12) 0.20258(4) 0.0296(4) Uani 1 1 d . . . . .
C12 C 0.6309(2) 0.80010(12) 0.26487(5) 0.0244(4) Uani 1 1 d . . . . .
C27 C 0.6728(2) 0.56546(13) 0.42877(5) 0.0232(4) Uani 1 1 d . . . . .
C2 C 0.6740(2) 0.75727(13) 0.32801(5) 0.0241(4) Uani 1 1 d . . . . .
C28 C 0.5614(2) 0.49315(12) 0.44034(5) 0.0230(4) Uani 1 1 d . . . . .
C13 C 0.6213(2) 0.82557(13) 0.30195(5) 0.0243(4) Uani 1 1 d . . . . .
C29 C 0.5789(2) 0.42299(13) 0.46837(5) 0.0243(4) Uani 1 1 d . . . . .
C22 C 0.6148(2) 0.63290(13) 0.40296(5) 0.0241(4) Uani 1 1 d . . . . .
C3 C 0.7311(2) 0.66725(13) 0.31573(5) 0.0265(4) Uani 1 1 d . . . . .
H3 H 0.765981 0.620522 0.332685 0.032 Uiso 1 1 calc R U . . .
C4 C 0.7358(2) 0.64802(13) 0.27981(5) 0.0262(4) Uani 1 1 d . . . . .
H4 H 0.773978 0.587518 0.271865 0.031 Uiso 1 1 calc R U . . .
C26 C 0.8336(2) 0.57343(14) 0.44300(5) 0.0267(4) Uani 1 1 d . . . . .
H26 H 0.873337 0.527134 0.459612 0.032 Uiso 1 1 calc R U . . .
C1 C 0.6653(2) 0.78085(13) 0.36535(5) 0.0263(4) Uani 1 1 d . . . . .
C21 C 0.4521(2) 0.62236(13) 0.38887(5) 0.0265(4) Uani 1 1 d . . . . .
H21 H 0.411431 0.666405 0.371508 0.032 Uiso 1 1 calc R U . . .
C20 C 0.3553(2) 0.54944(13) 0.40028(5) 0.0265(4) Uani 1 1 d . . . . .
H20 H 0.247977 0.542151 0.390365 0.032 Uiso 1 1 calc R U . . .
C30 C 0.4502(3) 0.31288(13) 0.50053(5) 0.0285(4) Uani 1 1 d . . . . .
H30 H 0.368020 0.270234 0.509091 0.034 Uiso 1 1 calc R U . . .
C11 C 0.5899(2) 0.85355(13) 0.23290(5) 0.0277(4) Uani 1 1 d . . . . .
C14 C 0.5603(2) 0.91483(13) 0.31374(6) 0.0290(4) Uani 1 1 d . . . . .
H14 H 0.522880 0.960254 0.296540 0.035 Uiso 1 1 calc R U . . .
C32 C 0.6884(2) 0.39339(13) 0.49487(5) 0.0276(4) Uani 1 1 d . . . . .
H32 H 0.797636 0.415821 0.498629 0.033 Uiso 1 1 calc R U . . .
C23 C 0.7205(2) 0.70936(13) 0.39286(5) 0.0257(4) Uani 1 1 d . . . . .
C31 C 0.6052(3) 0.32350(14) 0.51505(5) 0.0299(4) Uani 1 1 d . . . . .
H31 H 0.648401 0.289565 0.535166 0.036 Uiso 1 1 calc R U . . .
C25 C 0.9320(2) 0.64758(14) 0.43292(5) 0.0298(4) Uani 1 1 d . . . . .
H25 H 1.040001 0.653110 0.442654 0.036 Uiso 1 1 calc R U . . .
C16 C 0.6076(3) 0.86867(14) 0.37569(6) 0.0317(4) Uani 1 1 d . . . . .
H16 H 0.603072 0.884426 0.400663 0.038 Uiso 1 1 calc R U . . .
C24 C 0.8743(2) 0.71585(14) 0.40818(5) 0.0302(4) Uani 1 1 d . . . . .
H24 H 0.943500 0.767890 0.401881 0.036 Uiso 1 1 calc R U . . .
C10 C 0.5322(3) 0.94198(14) 0.22221(6) 0.0343(5) Uani 1 1 d . . . . .
H10 H 0.498167 0.992830 0.237445 0.041 Uiso 1 1 calc R U . . .
C15 C 0.5551(3) 0.93579(13) 0.34980(6) 0.0328(5) Uani 1 1 d . . . . .
H15 H 0.515639 0.996233 0.357506 0.039 Uiso 1 1 calc R U . . .
C8 C 0.5921(3) 0.85356(15) 0.17303(6) 0.0363(5) Uani 1 1 d . . . . .
H8 H 0.606669 0.834198 0.148608 0.044 Uiso 1 1 calc R U . . .
C9 C 0.5343(3) 0.94118(16) 0.18423(6) 0.0407(5) Uani 1 1 d . . . . .
H9 H 0.501526 0.992141 0.168909 0.049 Uiso 1 1 calc R U . . .
B6 B 0.6919(3) 0.70005(16) 0.21191(6) 0.0280(5) Uani 1 1 d . . . . .
B18 B 0.3042(3) 0.40174(15) 0.44359(6) 0.0274(5) Uani 1 1 d . . . . .

loop_
_atom_site_aniso_label
_atom_site_aniso_U_11
_atom_site_aniso_U_22
_atom_site_aniso_U_33
_atom_site_aniso_U_23
_atom_site_aniso_U_13
_atom_site_aniso_U_12
F33 0.0328(6) 0.0274(6) 0.0328(6) 0.0000(5) -0.0037(5) -0.0050(5)
F35 0.0327(6) 0.0291(6) 0.0400(7) -0.0035(5) -0.0048(5) -0.0058(5)
F34 0.0252(6) 0.0314(6) 0.0414(7) 0.0030(5) 0.0013(5) 0.0005(5)
F36 0.0287(6) 0.0415(7) 0.0343(6) -0.0047(5) 0.0046(5) -0.0031(5)
N17 0.0279(8) 0.0221(8) 0.0271(8) 0.0009(6) 0.0003(7) -0.0009(6)
N19 0.0234(8) 0.0240(8) 0.0271(8) 0.0016(6) -0.0024(6) -0.0007(6)
N5 0.0226(8) 0.0221(7) 0.0297(9) 0.0011(6) 0.0000(6) -0.0006(6)
N7 0.0313(9) 0.0308(9) 0.0267(8) 0.0026(7) -0.0019(7) -0.0051(7)
C12 0.0210(8) 0.0202(9) 0.0320(10) 0.0029(7) 0.0004(7) -0.0021(7)
C27 0.0243(9) 0.0223(8) 0.0231(9) -0.0027(7) 0.0003(7) 0.0010(7)
C2 0.0192(8) 0.0222(9) 0.0307(10) 0.0008(8) -0.0001(7) -0.0026(7)
C28 0.0236(8) 0.0216(9) 0.0239(9) -0.0025(7) -0.0019(7) 0.0033(7)
C13 0.0217(9) 0.0197(9) 0.0314(10) 0.0034(7) 0.0018(7) -0.0029(7)
C29 0.0269(9) 0.0205(9) 0.0256(9) -0.0012(7) -0.0001(7) 0.0003(7)
C22 0.0266(9) 0.0223(9) 0.0234(9) -0.0020(7) 0.0001(7) 0.0009(7)
C3 0.0250(9) 0.0221(9) 0.0323(10) 0.0033(8) -0.0019(8) 0.0024(7)
C4 0.0265(9) 0.0194(8) 0.0327(10) 0.0008(8) -0.0003(8) 0.0020(7)
C26 0.0275(10) 0.0279(9) 0.0247(10) -0.0014(8) -0.0006(8) 0.0036(8)
C1 0.0246(9) 0.0244(9) 0.0300(10) 0.0028(8) 0.0019(8) -0.0038(7)
C21 0.0294(10) 0.0240(9) 0.0260(10) 0.0023(8) -0.0034(8) 0.0018(7)
C20 0.0247(9) 0.0248(9) 0.0301(10) 0.0025(8) -0.0051(8) 0.0002(7)
C30 0.0361(10) 0.0236(9) 0.0259(10) 0.0024(8) 0.0014(8) 0.0019(8)
C11 0.0291(10) 0.0232(9) 0.0309(10) 0.0016(8) -0.0010(8) -0.0045(8)
C14 0.0293(10) 0.0204(9) 0.0373(11) 0.0051(8) 0.0051(8) -0.0007(8)
C32 0.0282(9) 0.0266(9) 0.0281(10) -0.0002(8) -0.0031(8) 0.0030(8)
C23 0.0278(9) 0.0256(9) 0.0235(9) -0.0010(8) 0.0032(7) -0.0014(8)
C31 0.0354(10) 0.0271(10) 0.0273(10) 0.0026(8) -0.0015(8) 0.0056(8)
C25 0.0232(9) 0.0367(10) 0.0295(10) -0.0021(9) -0.0018(8) -0.0023(8)
C16 0.0365(11) 0.0258(10) 0.0328(11) -0.0024(8) 0.0088(9) -0.0032(8)
C24 0.0302(10) 0.0308(10) 0.0296(10) -0.0003(8) 0.0016(8) -0.0065(8)
C10 0.0377(11) 0.0243(10) 0.0408(12) 0.0051(9) -0.0038(9) -0.0014(8)
C15 0.0379(11) 0.0198(9) 0.0408(12) 0.0003(8) 0.0111(9) 0.0007(8)
C8 0.0430(12) 0.0368(11) 0.0291(11) 0.0071(9) -0.0054(9) -0.0073(10)
C9 0.0471(13) 0.0342(11) 0.0409(13) 0.0134(10) -0.0083(10) -0.0027(10)
B6 0.0247(11) 0.0281(11) 0.0312(12) 0.0008(9) -0.0007(9) -0.0049(9)
B18 0.0266(10) 0.0222(10) 0.0334(12) 0.0006(9) -0.0030(9) -0.0020(8)

loop_
_atom_type_symbol
_atom_type_description
_atom_type_scat_dispersion_real
_atom_type_scat_dispersion_imag
_atom_type_scat_source
C C 0.0181 0.0091 'International Tables Vol C Tables 4.2.6.8 and 6.1.1.4'
H H 0.0000 0.0000 'International Tables Vol C Tables 4.2.6.8 and 6.1.1.4'
B B 0.0090 0.0039 'International Tables Vol C Tables 4.2.6.8 and 6.1.1.4'
F F 0.0727 0.0534 'International Tables Vol C Tables 4.2.6.8 and 6.1.1.4'
N N 0.0311 0.0180 'International Tables Vol C Tables 4.2.6.8 and 6.1.1.4'

loop_
_exptl_crystal_face_index_h
_exptl_crystal_face_index_k
_exptl_crystal_face_index_l
_exptl_crystal_face_perp_dist
2 -1 2 0.1078
-2 1 -2 0.1324
0 0 -1 0.0335
0 0 1 0.0053
1 2 0 0.1739
-1 -2 0 0.1447
0 2 -1 0.1355
0 -2 1 0.1748

loop_
_geom_angle_atom_site_label_1
_geom_angle_atom_site_label_2
_geom_angle_atom_site_label_3
_geom_angle
_geom_angle_site_symmetry_1
_geom_angle_site_symmetry_3
_geom_angle_publ_flag
C29 N17 B18 112.55(15) . . ?
C30 N17 C29 107.76(16) . . ?
C30 N17 B18 139.69(17) . . ?
C28 N19 C20 121.57(16) . . ?
C28 N19 B18 112.03(15) . . ?
C20 N19 B18 126.31(15) . . ?
C12 N5 C4 121.49(17) . . ?
C12 N5 B6 112.71(15) . . ?
C4 N5 B6 125.80(16) . . ?
C11 N7 B6 112.79(16) . . ?
C8 N7 C11 108.02(17) . . ?
C8 N7 B6 139.16(18) . . ?
N5 C12 C13 120.63(16) . . ?
N5 C12 C11 108.85(16) . . ?
C13 C12 C11 130.51(17) . . ?
C22 C27 C28 117.73(16) . . ?
C26 C27 C28 122.06(17) . . ?
C26 C27 C22 120.17(17) . . ?
C3 C2 C13 118.70(17) . . ?
C3 C2 C1 122.26(17) . . ?
C1 C2 C13 119.03(16) . . ?
N19 C28 C27 120.69(16) . . ?
N19 C28 C29 109.25(16) . . ?
C27 C28 C29 129.96(16) . . ?
C12 C13 C2 117.86(16) . . ?
C14 C13 C12 122.67(17) . . ?
C14 C13 C2 119.47(17) . . ?
N17 C29 C28 109.51(16) . . ?
N17 C29 C32 109.12(16) . . ?
C32 C29 C28 141.12(18) . . ?
C27 C22 C21 118.77(17) . . ?
C23 C22 C27 118.55(17) . . ?
C23 C22 C21 122.67(17) . . ?
C4 C3 C2 119.96(17) . . ?
C3 C4 N5 121.35(17) . . ?
C25 C26 C27 119.97(18) . . ?
C2 C1 C23 119.27(16) . . ?
C16 C1 C2 119.77(18) . . ?
C16 C1 C23 120.96(18) . . ?
C20 C21 C22 119.98(17) . . ?
C21 C20 N19 121.18(17) . . ?
N17 C30 C31 109.16(17) . . ?
N7 C11 C12 109.53(16) . . ?
N7 C11 C10 109.14(17) . . ?
C10 C11 C12 141.28(19) . . ?
C15 C14 C13 120.13(18) . . ?
C29 C32 C31 106.05(17) . . ?
C22 C23 C1 120.20(16) . . ?
C24 C23 C22 119.28(17) . . ?
C24 C23 C1 120.52(17) . . ?
C30 C31 C32 107.91(17) . . ?
C26 C25 C24 120.24(18) . . ?
C1 C16 C15 120.94(19) . . ?
C23 C24 C25 121.75(18) . . ?
C11 C10 C9 105.93(19) . . ?
C14 C15 C16 120.65(18) . . ?
N7 C8 C9 108.76(19) . . ?
C8 C9 C10 108.14(19) . . ?
F35 B6 N5 109.99(16) . . ?
F35 B6 N7 115.07(17) . . ?
F36 B6 F35 109.95(17) . . ?
F36 B6 N5 110.54(16) . . ?
F36 B6 N7 114.37(17) . . ?
N7 B6 N5 96.11(15) . . ?
F33 B18 F34 110.28(16) . . ?
F33 B18 N17 113.91(16) . . ?
F33 B18 N19 109.79(17) . . ?
F34 B18 N17 114.89(17) . . ?
F34 B18 N19 110.73(15) . . ?
N17 B18 N19 96.42(14) . . ?

loop_
_geom_bond_atom_site_label_1
_geom_bond_atom_site_label_2
_geom_bond_distance
_geom_bond_site_symmetry_2
_geom_bond_publ_flag
F33 B18 1.379(3) . ?
F35 B6 1.376(2) . ?
F34 B18 1.382(3) . ?
F36 B6 1.372(2) . ?
N17 C29 1.379(2) . ?
N17 C30 1.358(2) . ?
N17 B18 1.537(3) . ?
N19 C28 1.348(2) . ?
N19 C20 1.366(2) . ?
N19 B18 1.603(3) . ?
N5 C12 1.348(2) . ?
N5 C4 1.360(2) . ?
N5 B6 1.601(3) . ?
N7 C11 1.381(3) . ?
N7 C8 1.354(3) . ?
N7 B6 1.540(3) . ?
C12 C13 1.419(3) . ?
C12 C11 1.439(3) . ?
C27 C28 1.424(3) . ?
C27 C22 1.424(3) . ?
C27 C26 1.411(3) . ?
C2 C13 1.424(3) . ?
C2 C3 1.420(3) . ?
C2 C1 1.421(3) . ?
C28 C29 1.436(3) . ?
C13 C14 1.415(3) . ?
C29 C32 1.386(3) . ?
C22 C21 1.426(3) . ?
C22 C23 1.423(3) . ?
C3 C4 1.356(3) . ?
C26 C25 1.363(3) . ?
C1 C23 1.497(3) . ?
C1 C16 1.372(3) . ?
C21 C20 1.357(3) . ?
C30 C31 1.375(3) . ?
C11 C10 1.384(3) . ?
C14 C15 1.366(3) . ?
C32 C31 1.405(3) . ?
C23 C24 1.372(3) . ?
C25 C24 1.405(3) . ?
C16 C15 1.409(3) . ?
C10 C9 1.404(3) . ?
C8 C9 1.380(3) . ?

loop_
_exptl_oxdiff_crystal_face_indexfrac_h
_exptl_oxdiff_crystal_face_indexfrac_k
_exptl_oxdiff_crystal_face_indexfrac_l
_exptl_oxdiff_crystal_face_x
_exptl_oxdiff_crystal_face_y
_exptl_oxdiff_crystal_face_z
1.9993 -1.0020 1.9961 0.3567 -0.1438 0.1244
-1.9993 1.0020 -1.9961 -0.3567 0.1438 -0.1244
0.0001 -0.0005 -0.9999 0.0050 0.0410 0.0053
-0.0001 0.0005 0.9999 -0.0050 -0.0410 -0.0053
0.9997 1.9968 -0.0125 0.0187 -0.0391 0.2867
-0.9997 -1.9968 0.0125 -0.0187 0.0391 -0.2867
0.0000 1.9982 -1.0084 -0.1267 0.0344 0.1806
-0.0000 -1.9982 1.0084 0.1267 -0.0344 -0.1806
